data_4307364
loop_
_publ_author_name
'Daisuke Honda'
'Shusaku Ikegami'
'Tomoaki Inoue'
'Tomoji Ozeki'
'Atsushi Yagasaki'

_publ_contact_author_address
;Department of Chemistry
Kwansei Gakuin University
Sanda 669-1337
Japan
;
_publ_contact_author_email yagasaki@kwansei.ac.jp
_publ_contact_author_fax +81-79-565-9077
_publ_contact_author_name 'Atsushi Yagasaki'
_publ_contact_author_phone +81-79-565-8396
_publ_section_title
;
Protonation and Methylation of an Anderson-Type Polyoxoanion [IMo6O24]5-
;
_journal_name_full 'Inorganic Chemistry'
_journal_page_first 1464
_journal_page_last 1470
_journal_paper_doi 10.1021/ic061881z
_journal_volume 46
_journal_year 2007
_chemical_formula_moiety '(C16 H36 N +)3, (I Mo6 O24 H2 3-), 2(C3 H7 N O)'
_chemical_formula_sum 'C54 H124 I Mo6 N5 O26'
_chemical_formula_weight 1962.12
_chemical_name_systematic
;
 ?
;
_space_group_IT_number 14
_symmetry_cell_setting monoclinic
_symmetry_space_group_name_Hall '-P 2yab'
_symmetry_space_group_name_H-M 'P 1 21/a 1'
_atom_sites_solution_hydrogens geom
_atom_sites_solution_primary direct
_atom_sites_solution_secondary difmap
_audit_creation_method SHELXL-97
_cell_angle_alpha 90.00
_cell_angle_beta 91.475(3)
_cell_angle_gamma 90.00
_cell_formula_units_Z 4
_cell_length_a 17.6105(4)
_cell_length_b 15.5432(5)
_cell_length_c 29.3316(9)
_cell_measurement_reflns_used 24808
_cell_measurement_temperature 120(2)
_cell_measurement_theta_max 29.13
_cell_measurement_theta_min 0.69
_cell_volume 8026.1(4)
_computing_cell_refinement 'Scalepack (Otwinowski & Minor, 1997)'
_computing_data_collection CrystalClear
_computing_data_reduction 'Denzo (Otwinowski & Minor, 1997)'
_computing_structure_refinement 'SHELXL-97 (Sheldrick, 1997)'
_computing_structure_solution 'SHELXS-97 (Sheldrick, 1990)'
_diffrn_ambient_temperature 120(2)
_diffrn_measured_fraction_theta_full 0.994
_diffrn_measured_fraction_theta_max 0.967
_diffrn_measurement_device_type 'Rigaku Mercury-7 CCD diffractometer'
_diffrn_measurement_method 'oscillation method, \w scans'
_diffrn_radiation_monochromator graphite
_diffrn_radiation_source 'Rigaku UltraX18 rotating anode'
_diffrn_radiation_type MoK\a
_diffrn_radiation_wavelength 0.71073
_diffrn_reflns_av_R_equivalents 0.0676
_diffrn_reflns_av_sigmaI/netI 0.0744
_diffrn_reflns_limit_h_max 24
_diffrn_reflns_limit_h_min -22
_diffrn_reflns_limit_k_max 20
_diffrn_reflns_limit_k_min -15
_diffrn_reflns_limit_l_max 39
_diffrn_reflns_limit_l_min -26
_diffrn_reflns_number 67267
_diffrn_reflns_theta_full 25.00
_diffrn_reflns_theta_max 29.13
_diffrn_reflns_theta_min 0.69
_diffrn_standards_number 0
_exptl_absorpt_coefficient_mu 1.364
_exptl_absorpt_correction_T_max 0.9486
_exptl_absorpt_correction_T_min 0.8778
_exptl_absorpt_correction_type multi-scan
_exptl_absorpt_process_details
;
[c.f. r.h. blessing, acta cryst. (1995), a51, 33-38]
;
_exptl_crystal_colour colorless
_exptl_crystal_density_diffrn 1.624
_exptl_crystal_density_method 'not measured'
_exptl_crystal_description needle
_exptl_crystal_F_000 3984
_exptl_crystal_size_max 0.14
_exptl_crystal_size_mid 0.04
_exptl_crystal_size_min 0.04
_refine_diff_density_max 1.507
_refine_diff_density_min -1.118
_refine_diff_density_rms 0.127
_refine_ls_extinction_method none
_refine_ls_goodness_of_fit_ref 1.004
_refine_ls_hydrogen_treatment constr
_refine_ls_matrix_type full
_refine_ls_number_parameters 832
_refine_ls_number_reflns 20886
_refine_ls_number_restraints 665
_refine_ls_restrained_S_all 1.024
_refine_ls_R_factor_all 0.0937
_refine_ls_R_factor_gt 0.0588
_refine_ls_shift/su_max 0.001
_refine_ls_shift/su_mean 0.000
_refine_ls_structure_factor_coef Fsqd
_refine_ls_weighting_details 'calc w=1/[\s^2^(Fo^2^)+(0.0938P)^2^] where P=(Fo^2^+2Fc^2^)/3'
_refine_ls_weighting_scheme calc
_refine_ls_wR_factor_gt 0.1708
_refine_ls_wR_factor_ref 0.1842
_reflns_number_gt 12616
_reflns_number_total 20886
_reflns_threshold_expression >2\s(I)
_cod_data_source_file ic061881zsi20060929_095237_1.cif
_cod_data_source_block imo6o22_oh_2
_cod_database_code 4307364

loop_
_symmetry_equiv_pos_as_xyz
'x, y, z'
'-x+1/2, y+1/2, -z'
'-x, -y, -z'
'x-1/2, -y-1/2, z'

loop_
_atom_site_label
_atom_site_type_symbol
_atom_site_fract_x
_atom_site_fract_y
_atom_site_fract_z
_atom_site_U_iso_or_equiv
_atom_site_adp_type
_atom_site_occupancy
_atom_site_symmetry_multiplicity
_atom_site_calc_flag
_atom_site_refinement_flags
_atom_site_disorder_assembly
_atom_site_disorder_group
I1A I 0.0000 0.0000 0.0000 0.04047(13) Uani 1 2 d S . .
Mo1A Mo -0.03263(3) 0.12870(4) 0.087847(15) 0.04534(14) Uani 1 1 d . . .
Mo2A Mo 0.06049(3) -0.05104(4) 0.104631(15) 0.04534(14) Uani 1 1 d . . .
Mo3A Mo 0.10091(3) -0.17682(4) 0.013417(16) 0.04437(14) Uani 1 1 d . . .
OC1A O 0.0572(2) 0.0558(3) 0.04674(12) 0.0438(9) Uani 1 1 d . . .
OC2A O 0.0010(2) -0.0973(3) 0.03926(11) 0.0434(9) Uani 1 1 d . . .
OC3A O 0.0860(2) -0.0496(3) -0.02660(12) 0.0473(10) Uani 1 1 d . . .
OB1A O -0.0264(2) 0.0144(3) 0.11559(12) 0.0500(10) Uani 1 1 d . . .
OB2A O 0.1424(2) -0.0958(3) 0.06279(12) 0.0474(10) Uani 1 1 d . . .
H0A H 0.1875 -0.0600 0.0520 0.071 Uiso 1 1 d . . .
OB3A O 0.0354(2) -0.2062(3) -0.03620(12) 0.0490(10) Uani 1 1 d . . .
OT1A O 0.0355(3) 0.1803(3) 0.11932(12) 0.0543(11) Uani 1 1 d . . .
OT2A O -0.1167(3) 0.1555(3) 0.11143(13) 0.0573(11) Uani 1 1 d . . .
OT3A O 0.1272(2) 0.0021(3) 0.13676(13) 0.0562(12) Uani 1 1 d . . .
OT4A O 0.0428(3) -0.1439(3) 0.13304(13) 0.0585(12) Uani 1 1 d . . .
OT5A O 0.1882(2) -0.1940(3) -0.00846(13) 0.0513(10) Uani 1 1 d . . .
OT6A O 0.0853(2) -0.2603(3) 0.04955(12) 0.0521(10) Uani 1 1 d . . .
I1B I 0.0000 0.0000 0.5000 0.03606(12) Uani 1 2 d S . .
Mo1B Mo 0.02130(3) 0.11555(4) 0.406299(15) 0.04196(13) Uani 1 1 d . . .
Mo2B Mo 0.10595(3) 0.17463(4) 0.501141(16) 0.04291(13) Uani 1 1 d . . .
Mo3B Mo 0.07786(3) 0.06043(3) 0.598496(15) 0.04200(13) Uani 1 1 d . . .
OC1B O 0.0820(2) 0.0442(3) 0.46669(11) 0.0394(9) Uani 1 1 d . . .
OC2B O 0.0086(2) 0.1019(3) 0.53544(11) 0.0393(8) Uani 1 1 d . . .
OC3B O 0.0638(2) -0.0507(2) 0.54487(11) 0.0386(9) Uani 1 1 d . . .
OB1B O 0.0337(2) 0.1998(3) 0.45426(12) 0.0462(9) Uani 1 1 d . . .
OB2B O 0.1536(2) 0.0972(3) 0.55039(12) 0.0445(9) Uani 1 1 d . . .
H0B H 0.1916 0.0545 0.5494 0.067 Uiso 1 1 d . . .
OB3B O -0.0096(2) 0.0032(3) 0.61580(12) 0.0448(10) Uani 1 1 d . . .
OT1B O 0.0982(2) 0.1398(3) 0.37480(12) 0.0518(11) Uani 1 1 d . . .
OT2B O -0.0550(2) 0.1612(3) 0.37840(12) 0.0462(10) Uani 1 1 d . . .
OT3B O 0.1897(2) 0.1887(3) 0.47453(13) 0.0528(11) Uani 1 1 d . . .
OT4B O 0.0948(2) 0.2620(3) 0.53485(13) 0.0521(10) Uani 1 1 d . . .
OT5B O 0.1469(2) 0.0084(3) 0.62990(13) 0.0503(10) Uani 1 1 d . . .
OT6B O 0.0677(2) 0.1581(3) 0.62334(12) 0.0505(10) Uani 1 1 d . . .
N1 N 0.0045(3) 0.1207(3) 0.24894(13) 0.0563(15) Uani 1 1 d D . .
C1 C 0.0740(3) 0.1274(4) 0.21922(18) 0.0546(16) Uani 1 1 d D . .
H1A H 0.0699 0.0828 0.1952 0.066 Uiso 1 1 calc R . .
H1B H 0.0729 0.1841 0.2039 0.066 Uiso 1 1 calc R . .
C2 C 0.1501(4) 0.1174(5) 0.2438(2) 0.0653(19) Uani 1 1 d D . .
H2A H 0.1553 0.0580 0.2556 0.078 Uiso 1 1 calc R . .
H2B H 0.1530 0.1573 0.2701 0.078 Uiso 1 1 calc R . .
C3 C 0.2144(4) 0.1364(6) 0.2120(2) 0.080(2) Uani 1 1 d D . .
H3A H 0.2113 0.0966 0.1856 0.096 Uiso 1 1 calc R . .
H3B H 0.2090 0.1958 0.2002 0.096 Uiso 1 1 calc R . .
C4 C 0.2903(5) 0.1267(7) 0.2358(3) 0.111(3) Uani 1 1 d D . .
H4A H 0.3307 0.1394 0.2145 0.166 Uiso 1 1 calc R . .
H4B H 0.2960 0.0676 0.2471 0.166 Uiso 1 1 calc R . .
H4C H 0.2938 0.1668 0.2616 0.166 Uiso 1 1 calc R . .
C5 C -0.0660(3) 0.1226(5) 0.21821(19) 0.0611(18) Uani 1 1 d D . .
H5A H -0.0650 0.0721 0.1976 0.073 Uiso 1 1 calc R . .
H5B H -0.0643 0.1749 0.1990 0.073 Uiso 1 1 calc R . .
C6 C -0.1410(4) 0.1221(6) 0.2433(2) 0.078(2) Uani 1 1 d D . .
H6A H -0.1421 0.0721 0.2642 0.093 Uiso 1 1 calc R . .
H6B H -0.1450 0.1751 0.2618 0.093 Uiso 1 1 calc R . .
C7 C -0.2078(4) 0.1170(7) 0.2095(3) 0.099(3) Uani 1 1 d D . .
H7A H -0.2059 0.0618 0.1927 0.118 Uiso 1 1 calc R . .
H7B H -0.2042 0.1643 0.1870 0.118 Uiso 1 1 calc R . .
C8 C -0.2830(5) 0.1238(6) 0.2339(3) 0.097(3) Uani 1 1 d D . .
H8A H -0.3252 0.1204 0.2116 0.145 Uiso 1 1 calc R . .
H8B H -0.2852 0.1789 0.2501 0.145 Uiso 1 1 calc R . .
H8C H -0.2870 0.0765 0.2558 0.145 Uiso 1 1 calc R . .
C9 C 0.0074(4) 0.0382(4) 0.27674(19) 0.0624(18) Uani 1 1 d D . .
H9A H 0.0549 0.0378 0.2956 0.075 Uiso 1 1 calc R . .
H9B H -0.0357 0.0380 0.2977 0.075 Uiso 1 1 calc R . .
C10 C 0.0042(5) -0.0432(5) 0.2482(2) 0.077(2) Uani 1 1 d D . .
H10A H 0.0393 -0.0372 0.2226 0.093 Uiso 1 1 calc R . .
H10B H -0.0478 -0.0501 0.2351 0.093 Uiso 1 1 calc R . .
C11 C 0.0253(5) -0.1236(5) 0.2753(2) 0.081(3) Uani 1 1 d D . .
H11A H 0.0787 -0.1189 0.2864 0.097 Uiso 1 1 calc R . .
H11B H -0.0073 -0.1274 0.3022 0.097 Uiso 1 1 calc R . .
C12 C 0.0161(5) -0.2038(6) 0.2475(2) 0.093(3) Uani 1 1 d D . .
H12A H 0.0303 -0.2538 0.2663 0.140 Uiso 1 1 calc R . .
H12B H 0.0491 -0.2009 0.2211 0.140 Uiso 1 1 calc R . .
H12C H -0.0369 -0.2094 0.2370 0.140 Uiso 1 1 calc R . .
C13 C 0.0046(4) 0.1978(4) 0.28255(19) 0.070(2) Uani 1 1 d D . .
H13A H -0.0399 0.1919 0.3023 0.084 Uiso 1 1 calc R . .
H13B H 0.0507 0.1935 0.3025 0.084 Uiso 1 1 calc R . .
C14 C 0.0027(4) 0.2864(5) 0.2617(2) 0.073(2) Uani 1 1 d D A .
H14A H 0.0449 0.2925 0.2403 0.088 Uiso 1 1 calc R . .
H14B H -0.0457 0.2945 0.2444 0.088 Uiso 1 1 calc R . .
C15 C 0.0100(7) 0.3539(7) 0.2984(3) 0.145(5) Uani 1 1 d D . .
H15A H 0.0594 0.3439 0.3145 0.173 Uiso 0.576(14) 1 calc PR A 1
H15B H 0.0141 0.4101 0.2827 0.173 Uiso 0.576(14) 1 calc PR A 1
H15C H -0.0292 0.3433 0.3213 0.173 Uiso 0.424(14) 1 calc PR A 2
H15D H 0.0603 0.3477 0.3140 0.173 Uiso 0.424(14) 1 calc PR A 2
C16A C -0.0444(8) 0.3638(9) 0.3321(4) 0.084(5) Uiso 0.576(14) 1 d PD A 1
H16A H -0.0293 0.4110 0.3526 0.127 Uiso 0.576(14) 1 calc PR A 1
H16B H -0.0480 0.3104 0.3497 0.127 Uiso 0.576(14) 1 calc PR A 1
H16C H -0.0939 0.3768 0.3177 0.127 Uiso 0.576(14) 1 calc PR A 1
C16B C 0.0025(15) 0.4391(10) 0.2824(8) 0.114(9) Uiso 0.424(14) 1 d PD A 2
H16D H 0.0078 0.4791 0.3082 0.171 Uiso 0.424(14) 1 calc PR A 2
H16E H -0.0475 0.4465 0.2676 0.171 Uiso 0.424(14) 1 calc PR A 2
H16F H 0.0422 0.4510 0.2604 0.171 Uiso 0.424(14) 1 calc PR A 2
N2 N 0.1482(3) 0.7297(4) 0.41143(15) 0.0645(17) Uani 1 1 d D . .
C17 C 0.1609(4) 0.6895(5) 0.45833(18) 0.071(2) Uani 1 1 d D . .
H17A H 0.2150 0.6972 0.4676 0.085 Uiso 1 1 calc R . .
H17B H 0.1512 0.6269 0.4559 0.085 Uiso 1 1 calc R . .
C18 C 0.1114(4) 0.7263(5) 0.49584(19) 0.065(2) Uani 1 1 d D . .
H18A H 0.1297 0.7845 0.5044 0.078 Uiso 1 1 calc R . .
H18B H 0.0583 0.7313 0.4844 0.078 Uiso 1 1 calc R . .
C19 C 0.1147(4) 0.6682(5) 0.5374(2) 0.069(2) Uani 1 1 d D . .
H19A H 0.1683 0.6539 0.5450 0.083 Uiso 1 1 calc R . .
H19B H 0.0936 0.6992 0.5637 0.083 Uiso 1 1 calc R . .
C20 C 0.0707(5) 0.5865(5) 0.5294(3) 0.091(3) Uani 1 1 d D . .
H20A H 0.0740 0.5506 0.5569 0.136 Uiso 1 1 calc R . .
H20B H 0.0920 0.5551 0.5037 0.136 Uiso 1 1 calc R . .
H20C H 0.0173 0.6004 0.5225 0.136 Uiso 1 1 calc R . .
C21 C 0.1594(4) 0.8291(5) 0.4133(2) 0.069(2) Uani 1 1 d D . .
H21A H 0.1479 0.8527 0.3826 0.082 Uiso 1 1 calc R . .
H21B H 0.1216 0.8533 0.4342 0.082 Uiso 1 1 calc R . .
C22 C 0.2373(4) 0.8603(7) 0.4286(3) 0.095(3) Uani 1 1 d D . .
H22A H 0.2762 0.8331 0.4096 0.114 Uiso 1 1 calc R . .
H22B H 0.2472 0.8427 0.4607 0.114 Uiso 1 1 calc R . .
C23 C 0.2437(5) 0.9578(7) 0.4249(3) 0.111(4) Uani 1 1 d D . .
H23A H 0.2015 0.9846 0.4415 0.134 Uiso 1 1 calc R . .
H23B H 0.2919 0.9764 0.4400 0.134 Uiso 1 1 calc R . .
C24 C 0.2418(6) 0.9896(6) 0.3774(3) 0.109(3) Uani 1 1 d D . .
H24A H 0.2462 1.0524 0.3773 0.163 Uiso 1 1 calc R . .
H24B H 0.1938 0.9727 0.3623 0.163 Uiso 1 1 calc R . .
H24C H 0.2843 0.9646 0.3609 0.163 Uiso 1 1 calc R . .
C25 C 0.2079(4) 0.6895(6) 0.38056(19) 0.087(3) Uani 1 1 d D . .
H25A H 0.1972 0.6271 0.3777 0.105 Uiso 1 1 calc R . .
H25B H 0.2584 0.6957 0.3957 0.105 Uiso 1 1 calc R . .
C26 C 0.2115(6) 0.7282(7) 0.3323(2) 0.122(5) Uani 1 1 d D . .
H26A H 0.2245 0.7900 0.3344 0.146 Uiso 1 1 calc R . .
H26B H 0.1613 0.7229 0.3166 0.146 Uiso 1 1 calc R . .
C27 C 0.2720(5) 0.6805(7) 0.3048(3) 0.100(3) Uani 1 1 d D . .
H27A H 0.2873 0.7161 0.2786 0.119 Uiso 1 1 calc R . .
H27B H 0.3175 0.6690 0.3244 0.119 Uiso 1 1 calc R . .
C28 C 0.2396(6) 0.6013(7) 0.2890(3) 0.114(4) Uani 1 1 d D . .
H28A H 0.2771 0.5698 0.2713 0.172 Uiso 1 1 calc R . .
H28B H 0.1947 0.6134 0.2696 0.172 Uiso 1 1 calc R . .
H28C H 0.2248 0.5665 0.3151 0.172 Uiso 1 1 calc R . .
C29 C 0.0673(3) 0.7139(5) 0.3932(2) 0.0622(19) Uani 1 1 d D . .
H29A H 0.0624 0.7394 0.3624 0.075 Uiso 1 1 calc R . .
H29B H 0.0319 0.7452 0.4130 0.075 Uiso 1 1 calc R . .
C30 C 0.0417(5) 0.6200(5) 0.3903(3) 0.086(3) Uani 1 1 d D . .
H30A H 0.0740 0.5890 0.3686 0.104 Uiso 1 1 calc R . .
H30B H 0.0490 0.5927 0.4206 0.104 Uiso 1 1 calc R . .
C31 C -0.0407(5) 0.6112(5) 0.3750(2) 0.082(2) Uani 1 1 d D . .
H31A H -0.0555 0.5500 0.3777 0.098 Uiso 1 1 calc R . .
H31B H -0.0722 0.6445 0.3962 0.098 Uiso 1 1 calc R . .
C32 C -0.0584(5) 0.6395(6) 0.3288(3) 0.094(3) Uani 1 1 d D . .
H32A H -0.1128 0.6314 0.3221 0.140 Uiso 1 1 calc R . .
H32B H -0.0289 0.6057 0.3073 0.140 Uiso 1 1 calc R . .
H32C H -0.0456 0.7006 0.3258 0.140 Uiso 1 1 calc R . .
N3 N 0.3531(3) 0.7820(5) 0.09332(17) 0.076(2) Uani 1 1 d D . .
C33 C 0.4310(4) 0.7952(6) 0.1158(2) 0.086(3) Uani 1 1 d D . .
H33A H 0.4345 0.7583 0.1433 0.103 Uiso 1 1 calc R . .
H33B H 0.4698 0.7748 0.0945 0.103 Uiso 1 1 calc R . .
C34 C 0.4508(5) 0.8855(7) 0.1297(3) 0.115(4) Uani 1 1 d D . .
H34A H 0.4140 0.9066 0.1521 0.138 Uiso 1 1 calc R . .
H34B H 0.4481 0.9237 0.1027 0.138 Uiso 1 1 calc R . .
C35 C 0.5306(6) 0.8874(7) 0.1508(3) 0.133(4) Uani 1 1 d D . .
H35A H 0.5348 0.8431 0.1749 0.160 Uiso 1 1 calc R . .
H35B H 0.5676 0.8732 0.1271 0.160 Uiso 1 1 calc R . .
C36 C 0.5490(8) 0.9713(10) 0.1702(5) 0.243(10) Uani 1 1 d D . .
H36A H 0.6007 0.9701 0.1834 0.364 Uiso 1 1 calc R . .
H36B H 0.5130 0.9850 0.1941 0.364 Uiso 1 1 calc R . .
H36C H 0.5458 1.0152 0.1463 0.364 Uiso 1 1 calc R . .
C37 C 0.3433(4) 0.6859(5) 0.0829(3) 0.082(3) Uani 1 1 d D . .
H37A H 0.3846 0.6684 0.0625 0.099 Uiso 1 1 calc R . .
H37B H 0.3507 0.6538 0.1118 0.099 Uiso 1 1 calc R . .
C38 C 0.2685(4) 0.6575(5) 0.0610(3) 0.086(3) Uani 1 1 d D . .
H38A H 0.2624 0.6858 0.0309 0.104 Uiso 1 1 calc R . .
H38B H 0.2266 0.6775 0.0802 0.104 Uiso 1 1 calc R . .
C39 C 0.2611(6) 0.5601(5) 0.0545(3) 0.102(3) Uani 1 1 d D . .
H39A H 0.2145 0.5472 0.0362 0.122 Uiso 1 1 calc R . .
H39B H 0.3052 0.5385 0.0376 0.122 Uiso 1 1 calc R . .
C40 C 0.2577(7) 0.5149(7) 0.0999(3) 0.137(5) Uani 1 1 d D . .
H40A H 0.2530 0.4528 0.0950 0.206 Uiso 1 1 calc R . .
H40B H 0.2136 0.5357 0.1164 0.206 Uiso 1 1 calc R . .
H40C H 0.3042 0.5269 0.1179 0.206 Uiso 1 1 calc R . .
C41 C 0.2890(4) 0.8132(6) 0.1227(2) 0.082(3) Uani 1 1 d D . .
H41A H 0.2408 0.8099 0.1046 0.099 Uiso 1 1 calc R . .
H41B H 0.2980 0.8744 0.1304 0.099 Uiso 1 1 calc R . .
C42 C 0.2797(5) 0.7626(6) 0.1670(2) 0.100(3) Uani 1 1 d D . .
H42A H 0.2678 0.7018 0.1599 0.120 Uiso 1 1 calc R . .
H42B H 0.3277 0.7643 0.1853 0.120 Uiso 1 1 calc R . .
C43 C 0.2160(5) 0.8018(7) 0.1943(3) 0.112(4) Uani 1 1 d D . .
H43A H 0.1708 0.8107 0.1741 0.134 Uiso 1 1 calc R . .
H43B H 0.2018 0.7616 0.2189 0.134 Uiso 1 1 calc R . .
C44 C 0.2400(6) 0.8845(6) 0.2144(3) 0.109(4) Uani 1 1 d D . .
H44A H 0.1983 0.9087 0.2318 0.163 Uiso 1 1 calc R . .
H44B H 0.2533 0.9244 0.1900 0.163 Uiso 1 1 calc R . .
H44C H 0.2843 0.8754 0.2347 0.163 Uiso 1 1 calc R . .
C45 C 0.3459(4) 0.8340(5) 0.04914(19) 0.0654(19) Uani 1 1 d D . .
H45A H 0.2941 0.8253 0.0361 0.078 Uiso 1 1 calc R . .
H45B H 0.3509 0.8957 0.0570 0.078 Uiso 1 1 calc R . .
C46 C 0.4020(5) 0.8141(7) 0.0123(2) 0.103(3) Uani 1 1 d D B .
H46A H 0.4544 0.8162 0.0254 0.123 Uiso 1 1 calc R . .
H46B H 0.3927 0.7553 0.0004 0.123 Uiso 1 1 calc R . .
C47 C 0.3940(6) 0.8779(7) -0.0258(2) 0.106(4) Uani 1 1 d D . .
H47A H 0.3421 0.8696 -0.0388 0.127 Uiso 0.511(14) 1 calc PR B 3
H47B H 0.3942 0.9351 -0.0111 0.127 Uiso 0.511(14) 1 calc PR B 3
H47C H 0.4033 0.8496 -0.0554 0.127 Uiso 0.489(14) 1 calc PR B 4
H47D H 0.3422 0.9025 -0.0268 0.127 Uiso 0.489(14) 1 calc PR B 4
C48A C 0.4417(9) 0.8859(10) -0.0637(4) 0.083(6) Uiso 0.511(14) 1 d PD B 3
H48A H 0.4233 0.9329 -0.0833 0.125 Uiso 0.511(14) 1 calc PR B 3
H48B H 0.4410 0.8320 -0.0811 0.125 Uiso 0.511(14) 1 calc PR B 3
H48C H 0.4937 0.8982 -0.0530 0.125 Uiso 0.511(14) 1 calc PR B 3
C48B C 0.4494(11) 0.9445(11) -0.0172(7) 0.113(8) Uiso 0.489(14) 1 d PD B 4
H48D H 0.4458 0.9876 -0.0415 0.169 Uiso 0.489(14) 1 calc PR B 4
H48E H 0.5004 0.9193 -0.0163 0.169 Uiso 0.489(14) 1 calc PR B 4
H48F H 0.4395 0.9719 0.0122 0.169 Uiso 0.489(14) 1 calc PR B 4
N4 N 0.2694(3) 0.1462(4) 0.08564(17) 0.0543(13) Uani 1 1 d . . .
C49 C 0.3532(4) 0.1371(6) 0.0934(3) 0.096(3) Uani 1 1 d . . .
H49A H 0.3653 0.1407 0.1262 0.144 Uiso 1 1 calc R . .
H49B H 0.3794 0.1834 0.0775 0.144 Uiso 1 1 calc R . .
H49C H 0.3698 0.0813 0.0818 0.144 Uiso 1 1 calc R . .
C50 C 0.2328(4) 0.2297(5) 0.0955(2) 0.0642(19) Uani 1 1 d . . .
H50A H 0.2714 0.2710 0.1061 0.096 Uiso 1 1 calc R . .
H50B H 0.1952 0.2217 0.1192 0.096 Uiso 1 1 calc R . .
H50C H 0.2074 0.2516 0.0677 0.096 Uiso 1 1 calc R . .
C51 C 0.2286(4) 0.0814(5) 0.0710(2) 0.0572(17) Uani 1 1 d . . .
H51 H 0.1755 0.0903 0.0667 0.069 Uiso 1 1 calc R . .
O25 O 0.2543(3) 0.0083(3) 0.06217(16) 0.0673(13) Uani 1 1 d . . .
N5 N 0.2890(3) -0.1337(4) 0.58678(18) 0.0558(13) Uani 1 1 d . . .
C52 C 0.3697(4) -0.1199(5) 0.5860(3) 0.085(3) Uani 1 1 d . . .
H52A H 0.3815 -0.0816 0.5606 0.127 Uiso 1 1 calc R . .
H52B H 0.3955 -0.1752 0.5820 0.127 Uiso 1 1 calc R . .
H52C H 0.3870 -0.0936 0.6148 0.127 Uiso 1 1 calc R . .
C53 C 0.2612(4) -0.2051(5) 0.6143(2) 0.0657(19) Uani 1 1 d . . .
H53A H 0.2723 -0.1936 0.6466 0.099 Uiso 1 1 calc R . .
H53B H 0.2865 -0.2584 0.6053 0.099 Uiso 1 1 calc R . .
H53C H 0.2063 -0.2111 0.6093 0.099 Uiso 1 1 calc R . .
C54 C 0.2425(4) -0.0784(5) 0.5659(2) 0.0543(16) Uani 1 1 d . . .
H54 H 0.1896 -0.0906 0.5663 0.065 Uiso 1 1 calc R . .
O26 O 0.2623(3) -0.0125(3) 0.54604(15) 0.0639(13) Uani 1 1 d . . .

loop_
_atom_site_aniso_label
_atom_site_aniso_U_11
_atom_site_aniso_U_22
_atom_site_aniso_U_33
_atom_site_aniso_U_23
_atom_site_aniso_U_13
_atom_site_aniso_U_12
I1A 0.0346(3) 0.0493(3) 0.0371(2) 0.0000(2) -0.00629(19) 0.0029(2)
Mo1A 0.0433(3) 0.0532(3) 0.0392(2) -0.0006(2) -0.0051(2) 0.0061(2)
Mo2A 0.0441(3) 0.0523(3) 0.0391(2) 0.0006(2) -0.0086(2) 0.0053(2)
Mo3A 0.0408(3) 0.0487(3) 0.0432(3) 0.0009(2) -0.0062(2) 0.0061(2)
OC1A 0.036(2) 0.049(2) 0.045(2) -0.0028(17) -0.0057(16) 0.0005(18)
OC2A 0.040(2) 0.047(2) 0.0426(19) -0.0023(17) -0.0029(16) 0.0016(19)
OC3A 0.040(2) 0.058(3) 0.043(2) 0.0010(18) -0.0029(16) 0.001(2)
OB1A 0.047(2) 0.066(3) 0.0375(19) -0.0004(18) -0.0035(17) 0.007(2)
OB2A 0.039(2) 0.053(3) 0.049(2) 0.0026(18) -0.0075(17) 0.003(2)
OB3A 0.046(2) 0.054(3) 0.046(2) -0.0036(18) -0.0076(17) 0.001(2)
OT1A 0.063(3) 0.056(3) 0.043(2) -0.0021(18) -0.0100(19) -0.001(2)
OT2A 0.055(3) 0.063(3) 0.054(2) 0.003(2) -0.002(2) 0.011(2)
OT3A 0.047(3) 0.071(3) 0.050(2) -0.010(2) -0.0101(19) 0.008(2)
OT4A 0.060(3) 0.069(3) 0.046(2) 0.010(2) -0.0096(19) 0.009(2)
OT5A 0.045(2) 0.056(3) 0.053(2) -0.0021(18) -0.0058(18) 0.008(2)
OT6A 0.048(3) 0.062(3) 0.045(2) 0.0012(19) -0.0092(18) 0.005(2)
I1B 0.0267(2) 0.0488(3) 0.0325(2) 0.00148(19) -0.00318(17) -0.0012(2)
Mo1B 0.0327(3) 0.0555(3) 0.0375(2) 0.0058(2) -0.00174(18) 0.0004(2)
Mo2B 0.0317(3) 0.0507(3) 0.0460(3) 0.0013(2) -0.00466(19) -0.0030(2)
Mo3B 0.0357(3) 0.0533(3) 0.0366(2) -0.0015(2) -0.00741(18) 0.0011(2)
OC1B 0.0290(19) 0.050(2) 0.0389(18) 0.0017(16) -0.0021(14) -0.0018(17)
OC2B 0.032(2) 0.047(2) 0.0391(18) -0.0004(16) -0.0019(15) 0.0010(18)
OC3B 0.0314(19) 0.054(2) 0.0308(16) -0.0001(15) -0.0012(14) -0.0017(18)
OB1B 0.043(2) 0.052(3) 0.043(2) 0.0038(17) -0.0019(16) -0.003(2)
OB2B 0.035(2) 0.051(3) 0.047(2) 0.0010(17) -0.0064(16) 0.0003(19)
OB3B 0.040(2) 0.059(3) 0.0358(18) 0.0004(16) 0.0007(16) 0.009(2)
OT1B 0.041(2) 0.071(3) 0.043(2) 0.0074(19) -0.0002(17) 0.000(2)
OT2B 0.037(2) 0.061(3) 0.0409(19) 0.0069(17) 0.0009(16) 0.003(2)
OT3B 0.033(2) 0.068(3) 0.057(2) 0.004(2) -0.0030(17) -0.004(2)
OT4B 0.046(2) 0.049(3) 0.061(2) -0.0012(19) -0.0095(19) -0.002(2)
OT5B 0.041(2) 0.063(3) 0.046(2) -0.0007(18) -0.0114(17) 0.000(2)
OT6B 0.055(3) 0.051(3) 0.046(2) -0.0067(17) -0.0095(18) 0.005(2)
N1 0.063(4) 0.067(4) 0.040(3) 0.012(2) 0.005(2) 0.015(3)
C1 0.064(4) 0.058(4) 0.042(3) 0.002(3) 0.007(3) 0.013(3)
C2 0.071(5) 0.073(5) 0.052(4) -0.004(3) -0.003(3) 0.009(4)
C3 0.070(5) 0.088(6) 0.081(5) -0.013(4) -0.001(4) -0.008(5)
C4 0.076(6) 0.133(9) 0.121(7) -0.022(7) -0.017(5) -0.030(7)
C5 0.056(4) 0.080(5) 0.047(3) 0.009(3) -0.004(3) 0.014(4)
C6 0.069(5) 0.094(6) 0.071(4) 0.020(4) 0.008(4) 0.019(5)
C7 0.064(6) 0.134(9) 0.099(6) 0.015(6) 0.015(5) 0.026(6)
C8 0.068(6) 0.100(7) 0.122(7) 0.015(6) 0.009(5) 0.007(5)
C9 0.070(5) 0.070(5) 0.047(3) 0.017(3) 0.003(3) 0.006(4)
C10 0.089(7) 0.076(6) 0.067(5) 0.022(4) 0.004(4) 0.008(5)
C11 0.107(7) 0.087(6) 0.049(4) 0.016(4) 0.014(4) 0.019(5)
C12 0.117(8) 0.086(7) 0.076(5) 0.024(4) 0.011(5) -0.002(6)
C13 0.087(6) 0.086(6) 0.038(3) 0.003(3) 0.007(3) 0.029(5)
C14 0.085(6) 0.087(6) 0.048(3) -0.008(4) -0.003(3) 0.015(5)
C15 0.183(13) 0.174(12) 0.076(6) -0.046(7) -0.024(7) 0.066(10)
N2 0.048(3) 0.098(5) 0.047(3) 0.001(3) -0.008(2) 0.035(3)
C17 0.053(4) 0.112(7) 0.047(3) 0.004(4) -0.001(3) 0.031(4)
C18 0.050(4) 0.094(6) 0.051(3) -0.007(3) -0.001(3) 0.015(4)
C19 0.050(4) 0.099(6) 0.058(4) 0.006(4) 0.006(3) 0.013(4)
C20 0.088(7) 0.097(7) 0.088(6) 0.006(5) 0.009(5) -0.005(6)
C21 0.037(4) 0.105(7) 0.065(4) 0.002(4) -0.001(3) 0.010(4)
C22 0.041(4) 0.175(11) 0.068(5) -0.011(6) -0.004(3) -0.021(6)
C23 0.050(5) 0.173(12) 0.112(7) -0.056(8) 0.012(5) -0.028(7)
C24 0.089(8) 0.093(8) 0.145(9) 0.002(6) 0.004(7) 0.011(6)
C25 0.073(5) 0.145(8) 0.044(3) 0.007(4) 0.002(3) 0.067(6)
C26 0.143(9) 0.177(11) 0.045(4) 0.016(5) 0.012(5) 0.102(9)
C27 0.092(7) 0.141(10) 0.065(5) -0.003(5) -0.008(5) 0.030(7)
C28 0.100(8) 0.123(9) 0.120(8) 0.001(7) -0.017(6) 0.032(8)
C29 0.050(4) 0.080(5) 0.055(4) -0.009(3) -0.014(3) 0.019(4)
C30 0.098(7) 0.084(7) 0.075(5) -0.002(4) -0.023(4) 0.026(6)
C31 0.108(7) 0.072(6) 0.065(4) -0.012(4) -0.002(4) 0.009(5)
C32 0.087(7) 0.075(6) 0.117(7) 0.010(5) -0.018(5) -0.012(5)
N3 0.046(3) 0.124(6) 0.057(3) 0.005(3) -0.002(3) 0.026(4)
C33 0.064(5) 0.136(8) 0.056(4) 0.001(4) -0.016(4) 0.032(6)
C34 0.078(7) 0.171(12) 0.094(6) -0.036(7) -0.030(5) 0.022(7)
C35 0.129(10) 0.166(12) 0.102(7) -0.021(7) -0.042(7) -0.009(9)
C36 0.154(15) 0.33(2) 0.236(16) -0.155(17) -0.061(12) -0.044(16)
C37 0.073(6) 0.094(7) 0.080(5) 0.017(4) -0.009(4) 0.031(5)
C38 0.056(5) 0.103(7) 0.099(6) 0.020(5) -0.011(4) 0.024(5)
C39 0.102(8) 0.093(8) 0.110(7) 0.000(5) -0.011(6) 0.036(6)
C40 0.157(12) 0.103(9) 0.149(10) 0.036(7) -0.047(9) -0.006(9)
C41 0.069(5) 0.118(7) 0.060(4) 0.008(4) -0.005(4) 0.047(5)
C42 0.095(7) 0.131(9) 0.073(5) 0.015(5) 0.008(5) 0.047(7)
C43 0.100(8) 0.162(11) 0.074(5) 0.037(6) 0.000(5) 0.062(8)
C44 0.119(9) 0.096(8) 0.112(7) -0.010(6) 0.005(6) 0.032(7)
C45 0.052(4) 0.085(6) 0.059(4) 0.003(3) -0.013(3) 0.014(4)
C46 0.077(6) 0.170(10) 0.060(5) 0.014(5) -0.005(4) 0.041(7)
C47 0.106(8) 0.161(10) 0.051(4) 0.003(5) -0.007(4) -0.019(7)
N4 0.044(3) 0.055(4) 0.064(3) 0.006(2) -0.007(2) -0.007(3)
C49 0.054(5) 0.067(6) 0.167(9) -0.017(6) -0.029(5) -0.002(4)
C50 0.064(5) 0.065(5) 0.064(4) 0.005(3) 0.007(3) -0.002(4)
C51 0.040(4) 0.068(5) 0.064(4) -0.006(3) -0.003(3) -0.004(3)
O25 0.053(3) 0.061(3) 0.088(3) -0.014(3) -0.004(2) -0.002(3)
N5 0.044(3) 0.057(4) 0.066(3) 0.000(3) -0.005(2) 0.008(3)
C52 0.040(4) 0.069(6) 0.145(7) -0.010(5) -0.015(4) 0.007(4)
C53 0.070(5) 0.059(5) 0.068(4) 0.006(3) 0.002(3) 0.006(4)
C54 0.040(3) 0.066(5) 0.056(4) 0.003(3) -0.005(3) 0.009(3)
O26 0.048(3) 0.074(4) 0.069(3) 0.009(2) -0.001(2) 0.012(3)

loop_
_atom_type_symbol
_atom_type_description
_atom_type_scat_dispersion_real
_atom_type_scat_dispersion_imag
_atom_type_scat_source
C C 0.0033 0.0016 'International Tables Vol C Tables 4.2.6.8 and 6.1.1.4'
H H 0.0000 0.0000 'International Tables Vol C Tables 4.2.6.8 and 6.1.1.4'
I I -0.4742 1.8119 'International Tables Vol C Tables 4.2.6.8 and 6.1.1.4'
Mo Mo -1.6832 0.6857 'International Tables Vol C Tables 4.2.6.8 and 6.1.1.4'
N N 0.0061 0.0033 'International Tables Vol C Tables 4.2.6.8 and 6.1.1.4'
O O 0.0106 0.0060 'International Tables Vol C Tables 4.2.6.8 and 6.1.1.4'

loop_
_geom_angle_atom_site_label_1
_geom_angle_atom_site_label_2
_geom_angle_atom_site_label_3
_geom_angle
_geom_angle_site_symmetry_1
_geom_angle_site_symmetry_3
_geom_angle_publ_flag
OC3A I1A OC3A 180.0(3) 3 . ?
OC3A I1A OC1A 86.05(17) 3 . ?
OC3A I1A OC1A 93.95(17) . . ?
OC3A I1A OC1A 93.95(17) 3 3 ?
OC3A I1A OC1A 86.05(17) . 3 ?
OC1A I1A OC1A 180.0(3) . 3 ?
OC3A I1A OC2A 86.03(17) 3 3 ?
OC3A I1A OC2A 93.97(17) . 3 ?
OC1A I1A OC2A 94.03(17) . 3 ?
OC1A I1A OC2A 85.97(17) 3 3 ?
OC3A I1A OC2A 93.97(17) 3 . ?
OC3A I1A OC2A 86.03(17) . . ?
OC1A I1A OC2A 85.97(17) . . ?
OC1A I1A OC2A 94.03(17) 3 . ?
OC2A I1A OC2A 180.0(2) 3 . ?
OT1A Mo1A OT2A 105.9(2) . . ?
OT1A Mo1A OB3A 97.72(19) . 3 ?
OT2A Mo1A OB3A 99.29(19) . 3 ?
OT1A Mo1A OB1A 99.90(18) . . ?
OT2A Mo1A OB1A 95.4(2) . . ?
OB3A Mo1A OB1A 153.01(16) 3 . ?
OT1A Mo1A OC1A 91.80(18) . . ?
OT2A Mo1A OC1A 161.21(19) . . ?
OB3A Mo1A OC1A 84.28(15) 3 . ?
OB1A Mo1A OC1A 74.92(15) . . ?
OT1A Mo1A OC3A 157.76(17) . 3 ?
OT2A Mo1A OC3A 95.95(18) . 3 ?
OB3A Mo1A OC3A 74.13(15) 3 3 ?
OB1A Mo1A OC3A 81.94(15) . 3 ?
OC1A Mo1A OC3A 67.10(13) . 3 ?
OT4A Mo2A OT3A 105.8(2) . . ?
OT4A Mo2A OB1A 102.5(2) . . ?
OT3A Mo2A OB1A 101.39(19) . . ?
OT4A Mo2A OB2A 98.47(19) . . ?
OT3A Mo2A OB2A 90.54(18) . . ?
OB1A Mo2A OB2A 151.91(15) . . ?
OT4A Mo2A OC2A 93.36(17) . . ?
OT3A Mo2A OC2A 156.34(17) . . ?
OB1A Mo2A OC2A 87.45(15) . . ?
OB2A Mo2A OC2A 72.73(14) . . ?
OT4A Mo2A OC1A 160.60(17) . . ?
OT3A Mo2A OC1A 93.47(18) . . ?
OB1A Mo2A OC1A 74.81(15) . . ?
OB2A Mo2A OC1A 79.20(14) . . ?
OC2A Mo2A OC1A 67.47(14) . . ?
OT5A Mo3A OT6A 106.1(2) . . ?
OT5A Mo3A OB3A 102.19(18) . . ?
OT6A Mo3A OB3A 100.93(19) . . ?
OT5A Mo3A OB2A 93.12(18) . . ?
OT6A Mo3A OB2A 95.14(17) . . ?
OB3A Mo3A OB2A 153.65(17) . . ?
OT5A Mo3A OC2A 156.47(18) . . ?
OT6A Mo3A OC2A 93.86(17) . . ?
OB3A Mo3A OC2A 85.77(16) . . ?
OB2A Mo3A OC2A 72.35(15) . . ?
OT5A Mo3A OC3A 92.00(17) . . ?
OT6A Mo3A OC3A 161.88(17) . . ?
OB3A Mo3A OC3A 75.93(16) . . ?
OB2A Mo3A OC3A 82.30(15) . . ?
OC2A Mo3A OC3A 68.22(13) . . ?
I1A OC1A Mo1A 104.12(17) . . ?
I1A OC1A Mo2A 101.53(17) . . ?
Mo1A OC1A Mo2A 88.51(13) . . ?
I1A OC2A Mo2A 104.81(18) . . ?
I1A OC2A Mo3A 102.91(15) . . ?
Mo2A OC2A Mo3A 96.19(14) . . ?
I1A OC3A Mo3A 102.79(16) . . ?
I1A OC3A Mo1A 102.71(17) . 3 ?
Mo3A OC3A Mo1A 88.76(15) . 3 ?
Mo2A OB1A Mo1A 117.4(2) . . ?
Mo2A OB2A Mo3A 113.05(19) . . ?
Mo2A OB2A H0A 124.5 . . ?
Mo3A OB2A H0A 112.4 . . ?
Mo3A OB3A Mo1A 117.0(2) . 3 ?
OC3B I1B OC3B 180.00(14) . 3_556 ?
OC3B I1B OC1B 86.39(15) . 3_556 ?
OC3B I1B OC1B 93.61(15) 3_556 3_556 ?
OC3B I1B OC1B 93.61(15) . . ?
OC3B I1B OC1B 86.39(15) 3_556 . ?
OC1B I1B OC1B 180.0(2) 3_556 . ?
OC3B I1B OC2B 85.91(16) . . ?
OC3B I1B OC2B 94.09(16) 3_556 . ?
OC1B I1B OC2B 94.08(16) 3_556 . ?
OC1B I1B OC2B 85.92(16) . . ?
OC3B I1B OC2B 94.09(16) . 3_556 ?
OC3B I1B OC2B 85.91(16) 3_556 3_556 ?
OC1B I1B OC2B 85.92(16) 3_556 3_556 ?
OC1B I1B OC2B 94.08(16) . 3_556 ?
OC2B I1B OC2B 180.000(1) . 3_556 ?
OT1B Mo1B OT2B 105.96(18) . . ?
OT1B Mo1B OB1B 99.71(19) . . ?
OT2B Mo1B OB1B 98.05(18) . . ?
OT1B Mo1B OB3B 96.18(19) . 3_556 ?
OT2B Mo1B OB3B 99.02(18) . 3_556 ?
OB1B Mo1B OB3B 152.45(15) . 3_556 ?
OT1B Mo1B OC1B 99.37(16) . . ?
OT2B Mo1B OC1B 154.47(15) . . ?
OB1B Mo1B OC1B 74.20(15) . . ?
OB3B Mo1B OC1B 81.13(14) 3_556 . ?
OT1B Mo1B OC3B 164.56(18) . 3_556 ?
OT2B Mo1B OC3B 87.89(15) . 3_556 ?
OB1B Mo1B OC3B 84.73(14) . 3_556 ?
OB3B Mo1B OC3B 74.49(14) 3_556 3_556 ?
OC1B Mo1B OC3B 67.41(12) . 3_556 ?
OT4B Mo2B OT3B 106.2(2) . . ?
OT4B Mo2B OB1B 99.93(19) . . ?
OT3B Mo2B OB1B 102.42(17) . . ?
OT4B Mo2B OB2B 96.39(17) . . ?
OT3B Mo2B OB2B 93.16(18) . . ?
OB1B Mo2B OB2B 153.19(17) . . ?
OT4B Mo2B OC1B 160.13(17) . . ?
OT3B Mo2B OC1B 93.62(17) . . ?
OB1B Mo2B OC1B 75.56(15) . . ?
OB2B Mo2B OC1B 81.86(14) . . ?
OT4B Mo2B OC2B 92.26(17) . . ?
OT3B Mo2B OC2B 157.92(18) . . ?
OB1B Mo2B OC2B 85.69(15) . . ?
OB2B Mo2B OC2B 72.49(14) . . ?
OC1B Mo2B OC2B 68.26(12) . . ?
OT6B Mo3B OT5B 105.9(2) . . ?
OT6B Mo3B OB3B 102.34(19) . . ?
OT5B Mo3B OB3B 102.04(19) . . ?
OT6B Mo3B OB2B 97.14(18) . . ?
OT5B Mo3B OB2B 92.12(18) . . ?
OB3B Mo3B OB2B 151.61(15) . . ?
OT6B Mo3B OC2B 92.01(16) . . ?
OT5B Mo3B OC2B 158.16(16) . . ?
OB3B Mo3B OC2B 85.85(15) . . ?
OB2B Mo3B OC2B 72.93(13) . . ?
OT6B Mo3B OC3B 159.62(16) . . ?
OT5B Mo3B OC3B 94.25(17) . . ?
OB3B Mo3B OC3B 75.94(14) . . ?
OB2B Mo3B OC3B 78.60(14) . . ?
OC2B Mo3B OC3B 67.65(13) . . ?
I1B OC1B Mo2B 103.10(15) . . ?
I1B OC1B Mo1B 102.96(16) . . ?
Mo2B OC1B Mo1B 89.40(14) . . ?
I1B OC2B Mo3B 103.96(17) . . ?
I1B OC2B Mo2B 102.69(14) . . ?
Mo3B OC2B Mo2B 95.99(13) . . ?
I1B OC3B Mo1B 103.23(16) . 3_556 ?
I1B OC3B Mo3B 102.21(17) . . ?
Mo1B OC3B Mo3B 87.98(11) 3_556 . ?
Mo2B OB1B Mo1B 116.8(2) . . ?
Mo2B OB2B Mo3B 112.89(18) . . ?
Mo2B OB2B H0B 132.2 . . ?
Mo3B OB2B H0B 107.5 . . ?
Mo3B OB3B Mo1B 116.11(19) . 3_556 ?
C5 N1 C9 110.6(5) . . ?
C5 N1 C1 108.4(4) . . ?
C9 N1 C1 110.4(5) . . ?
C5 N1 C13 110.5(5) . . ?
C9 N1 C13 108.1(4) . . ?
C1 N1 C13 108.8(5) . . ?
C2 C1 N1 115.8(4) . . ?
C2 C1 H1A 108.3 . . ?
N1 C1 H1A 108.3 . . ?
C2 C1 H1B 108.3 . . ?
N1 C1 H1B 108.3 . . ?
H1A C1 H1B 107.4 . . ?
C1 C2 C3 110.7(5) . . ?
C1 C2 H2A 109.5 . . ?
C3 C2 H2A 109.5 . . ?
C1 C2 H2B 109.5 . . ?
C3 C2 H2B 109.5 . . ?
H2A C2 H2B 108.1 . . ?
C4 C3 C2 111.3(6) . . ?
C4 C3 H3A 109.4 . . ?
C2 C3 H3A 109.4 . . ?
C4 C3 H3B 109.4 . . ?
C2 C3 H3B 109.4 . . ?
H3A C3 H3B 108.0 . . ?
C3 C4 H4A 109.5 . . ?
C3 C4 H4B 109.5 . . ?
H4A C4 H4B 109.5 . . ?
C3 C4 H4C 109.5 . . ?
H4A C4 H4C 109.5 . . ?
H4B C4 H4C 109.5 . . ?
N1 C5 C6 114.7(5) . . ?
N1 C5 H5A 108.6 . . ?
C6 C5 H5A 108.6 . . ?
N1 C5 H5B 108.6 . . ?
C6 C5 H5B 108.6 . . ?
H5A C5 H5B 107.6 . . ?
C7 C6 C5 110.4(5) . . ?
C7 C6 H6A 109.6 . . ?
C5 C6 H6A 109.6 . . ?
C7 C6 H6B 109.6 . . ?
C5 C6 H6B 109.6 . . ?
H6A C6 H6B 108.1 . . ?
C6 C7 C8 110.9(6) . . ?
C6 C7 H7A 109.5 . . ?
C8 C7 H7A 109.5 . . ?
C6 C7 H7B 109.5 . . ?
C8 C7 H7B 109.5 . . ?
H7A C7 H7B 108.1 . . ?
C7 C8 H8A 109.5 . . ?
C7 C8 H8B 109.5 . . ?
H8A C8 H8B 109.5 . . ?
C7 C8 H8C 109.5 . . ?
H8A C8 H8C 109.5 . . ?
H8B C8 H8C 109.5 . . ?
C10 C9 N1 114.0(5) . . ?
C10 C9 H9A 108.7 . . ?
N1 C9 H9A 108.7 . . ?
C10 C9 H9B 108.7 . . ?
N1 C9 H9B 108.7 . . ?
H9A C9 H9B 107.6 . . ?
C9 C10 C11 113.0(5) . . ?
C9 C10 H10A 109.0 . . ?
C11 C10 H10A 109.0 . . ?
C9 C10 H10B 109.0 . . ?
C11 C10 H10B 109.0 . . ?
H10A C10 H10B 107.8 . . ?
C12 C11 C10 112.2(6) . . ?
C12 C11 H11A 109.2 . . ?
C10 C11 H11A 109.2 . . ?
C12 C11 H11B 109.2 . . ?
C10 C11 H11B 109.2 . . ?
H11A C11 H11B 107.9 . . ?
C11 C12 H12A 109.5 . . ?
C11 C12 H12B 109.5 . . ?
H12A C12 H12B 109.5 . . ?
C11 C12 H12C 109.5 . . ?
H12A C12 H12C 109.5 . . ?
H12B C12 H12C 109.5 . . ?
C14 C13 N1 116.7(4) . . ?
C14 C13 H13A 108.1 . . ?
N1 C13 H13A 108.1 . . ?
C14 C13 H13B 108.1 . . ?
N1 C13 H13B 108.1 . . ?
H13A C13 H13B 107.3 . . ?
C15 C14 C13 110.3(6) . . ?
C15 C14 H14A 109.6 . . ?
C13 C14 H14A 109.6 . . ?
C15 C14 H14B 109.6 . . ?
C13 C14 H14B 109.6 . . ?
H14A C14 H14B 108.1 . . ?
C16A C15 C16B 94.1(14) . . ?
C16A C15 C14 122.1(11) . . ?
C16B C15 C14 114.3(11) . . ?
C16A C15 H15A 106.8 . . ?
C16B C15 H15A 112.2 . . ?
C14 C15 H15A 106.8 . . ?
C16A C15 H15B 106.8 . . ?
C16B C15 H15B 12.7 . . ?
C14 C15 H15B 106.8 . . ?
H15A C15 H15B 106.6 . . ?
C16A C15 H15C 15.9 . . ?
C16B C15 H15C 108.7 . . ?
C14 C15 H15C 108.7 . . ?
H15A C15 H15C 105.7 . . ?
H15B C15 H15C 121.4 . . ?
C16A C15 H15D 107.7 . . ?
C16B C15 H15D 108.7 . . ?
C14 C15 H15D 108.7 . . ?
H15A C15 H15D 3.6 . . ?
H15B C15 H15D 103.1 . . ?
H15C C15 H15D 107.6 . . ?
C15 C16A H16A 109.5 . . ?
C15 C16A H16B 109.5 . . ?
H16A C16A H16B 109.5 . . ?
C15 C16A H16C 109.5 . . ?
H16A C16A H16C 109.5 . . ?
H16B C16A H16C 109.5 . . ?
C15 C16B H16D 109.5 . . ?
C15 C16B H16E 109.5 . . ?
H16D C16B H16E 109.5 . . ?
C15 C16B H16F 109.5 . . ?
H16D C16B H16F 109.5 . . ?
H16E C16B H16F 109.5 . . ?
C17 N2 C29 111.3(5) . . ?
C17 N2 C25 106.2(4) . . ?
C29 N2 C25 112.0(5) . . ?
C17 N2 C21 111.0(5) . . ?
C29 N2 C21 106.7(5) . . ?
C25 N2 C21 109.7(6) . . ?
N2 C17 C18 115.0(5) . . ?
N2 C17 H17A 108.5 . . ?
C18 C17 H17A 108.5 . . ?
N2 C17 H17B 108.5 . . ?
C18 C17 H17B 108.5 . . ?
H17A C17 H17B 107.5 . . ?
C19 C18 C17 110.1(6) . . ?
C19 C18 H18A 109.6 . . ?
C17 C18 H18A 109.6 . . ?
C19 C18 H18B 109.6 . . ?
C17 C18 H18B 109.6 . . ?
H18A C18 H18B 108.1 . . ?
C20 C19 C18 111.7(6) . . ?
C20 C19 H19A 109.3 . . ?
C18 C19 H19A 109.3 . . ?
C20 C19 H19B 109.3 . . ?
C18 C19 H19B 109.3 . . ?
H19A C19 H19B 107.9 . . ?
C19 C20 H20A 109.5 . . ?
C19 C20 H20B 109.5 . . ?
H20A C20 H20B 109.5 . . ?
C19 C20 H20C 109.5 . . ?
H20A C20 H20C 109.5 . . ?
H20B C20 H20C 109.5 . . ?
C22 C21 N2 116.2(6) . . ?
C22 C21 H21A 108.2 . . ?
N2 C21 H21A 108.2 . . ?
C22 C21 H21B 108.2 . . ?
N2 C21 H21B 108.2 . . ?
H21A C21 H21B 107.4 . . ?
C21 C22 C23 111.5(7) . . ?
C21 C22 H22A 109.3 . . ?
C23 C22 H22A 109.3 . . ?
C21 C22 H22B 109.3 . . ?
C23 C22 H22B 109.3 . . ?
H22A C22 H22B 108.0 . . ?
C24 C23 C22 113.5(8) . . ?
C24 C23 H23A 108.9 . . ?
C22 C23 H23A 108.9 . . ?
C24 C23 H23B 108.9 . . ?
C22 C23 H23B 108.9 . . ?
H23A C23 H23B 107.7 . . ?
C23 C24 H24A 109.5 . . ?
C23 C24 H24B 109.5 . . ?
H24A C24 H24B 109.5 . . ?
C23 C24 H24C 109.5 . . ?
H24A C24 H24C 109.5 . . ?
H24B C24 H24C 109.5 . . ?
N2 C25 C26 115.3(5) . . ?
N2 C25 H25A 108.4 . . ?
C26 C25 H25A 108.4 . . ?
N2 C25 H25B 108.4 . . ?
C26 C25 H25B 108.4 . . ?
H25A C25 H25B 107.5 . . ?
C25 C26 C27 109.8(6) . . ?
C25 C26 H26A 109.7 . . ?
C27 C26 H26A 109.7 . . ?
C25 C26 H26B 109.7 . . ?
C27 C26 H26B 109.7 . . ?
H26A C26 H26B 108.2 . . ?
C28 C27 C26 108.0(9) . . ?
C28 C27 H27A 110.1 . . ?
C26 C27 H27A 110.1 . . ?
C28 C27 H27B 110.1 . . ?
C26 C27 H27B 110.1 . . ?
H27A C27 H27B 108.4 . . ?
C27 C28 H28A 109.5 . . ?
C27 C28 H28B 109.5 . . ?
H28A C28 H28B 109.5 . . ?
C27 C28 H28C 109.5 . . ?
H28A C28 H28C 109.5 . . ?
H28B C28 H28C 109.5 . . ?
N2 C29 C30 116.3(6) . . ?
N2 C29 H29A 108.2 . . ?
C30 C29 H29A 108.2 . . ?
N2 C29 H29B 108.2 . . ?
C30 C29 H29B 108.2 . . ?
H29A C29 H29B 107.4 . . ?
C31 C30 C29 112.4(6) . . ?
C31 C30 H30A 109.1 . . ?
C29 C30 H30A 109.1 . . ?
C31 C30 H30B 109.1 . . ?
C29 C30 H30B 109.1 . . ?
H30A C30 H30B 107.8 . . ?
C32 C31 C30 115.5(7) . . ?
C32 C31 H31A 108.4 . . ?
C30 C31 H31A 108.4 . . ?
C32 C31 H31B 108.4 . . ?
C30 C31 H31B 108.4 . . ?
H31A C31 H31B 107.5 . . ?
C31 C32 H32A 109.5 . . ?
C31 C32 H32B 109.5 . . ?
H32A C32 H32B 109.5 . . ?
C31 C32 H32C 109.5 . . ?
H32A C32 H32C 109.5 . . ?
H32B C32 H32C 109.5 . . ?
C41 N3 C33 112.7(5) . . ?
C41 N3 C45 105.5(5) . . ?
C33 N3 C45 110.5(6) . . ?
C41 N3 C37 110.1(6) . . ?
C33 N3 C37 108.3(6) . . ?
C45 N3 C37 109.8(5) . . ?
C34 C33 N3 116.4(7) . . ?
C34 C33 H33A 108.2 . . ?
N3 C33 H33A 108.2 . . ?
C34 C33 H33B 108.2 . . ?
N3 C33 H33B 108.2 . . ?
H33A C33 H33B 107.3 . . ?
C33 C34 C35 109.5(8) . . ?
C33 C34 H34A 109.8 . . ?
C35 C34 H34A 109.8 . . ?
C33 C34 H34B 109.8 . . ?
C35 C34 H34B 109.8 . . ?
H34A C34 H34B 108.2 . . ?
C36 C35 C34 111.8(10) . . ?
C36 C35 H35A 109.3 . . ?
C34 C35 H35A 109.3 . . ?
C36 C35 H35B 109.3 . . ?
C34 C35 H35B 109.3 . . ?
H35A C35 H35B 107.9 . . ?
C35 C36 H36A 109.5 . . ?
C35 C36 H36B 109.5 . . ?
H36A C36 H36B 109.5 . . ?
C35 C36 H36C 109.5 . . ?
H36A C36 H36C 109.5 . . ?
H36B C36 H36C 109.5 . . ?
C38 C37 N3 117.4(6) . . ?
C38 C37 H37A 108.0 . . ?
N3 C37 H37A 108.0 . . ?
C38 C37 H37B 108.0 . . ?
N3 C37 H37B 108.0 . . ?
H37A C37 H37B 107.2 . . ?
C37 C38 C39 114.2(7) . . ?
C37 C38 H38A 108.7 . . ?
C39 C38 H38A 108.7 . . ?
C37 C38 H38B 108.7 . . ?
C39 C38 H38B 108.7 . . ?
H38A C38 H38B 107.6 . . ?
C40 C39 C38 110.8(8) . . ?
C40 C39 H39A 109.5 . . ?
C38 C39 H39A 109.5 . . ?
C40 C39 H39B 109.5 . . ?
C38 C39 H39B 109.5 . . ?
H39A C39 H39B 108.1 . . ?
C39 C40 H40A 109.5 . . ?
C39 C40 H40B 109.5 . . ?
H40A C40 H40B 109.5 . . ?
C39 C40 H40C 109.5 . . ?
H40A C40 H40C 109.5 . . ?
H40B C40 H40C 109.5 . . ?
N3 C41 C42 114.6(6) . . ?
N3 C41 H41A 108.6 . . ?
C42 C41 H41A 108.6 . . ?
N3 C41 H41B 108.6 . . ?
C42 C41 H41B 108.6 . . ?
H41A C41 H41B 107.6 . . ?
C43 C42 C41 109.7(7) . . ?
C43 C42 H42A 109.7 . . ?
C41 C42 H42A 109.7 . . ?
C43 C42 H42B 109.7 . . ?
C41 C42 H42B 109.7 . . ?
H42A C42 H42B 108.2 . . ?
C44 C43 C42 110.6(9) . . ?
C44 C43 H43A 109.5 . . ?
C42 C43 H43A 109.5 . . ?
C44 C43 H43B 109.5 . . ?
C42 C43 H43B 109.5 . . ?
H43A C43 H43B 108.1 . . ?
C43 C44 H44A 109.5 . . ?
C43 C44 H44B 109.5 . . ?
H44A C44 H44B 109.5 . . ?
C43 C44 H44C 109.5 . . ?
H44A C44 H44C 109.5 . . ?
H44B C44 H44C 109.5 . . ?
C46 C45 N3 117.1(6) . . ?
C46 C45 H45A 108.0 . . ?
N3 C45 H45A 108.0 . . ?
C46 C45 H45B 108.0 . . ?
N3 C45 H45B 108.0 . . ?
H45A C45 H45B 107.3 . . ?
C47 C46 C45 110.3(7) . . ?
C47 C46 H46A 109.6 . . ?
C45 C46 H46A 109.6 . . ?
C47 C46 H46B 109.6 . . ?
C45 C46 H46B 109.6 . . ?
H46A C46 H46B 108.1 . . ?
C48A C47 C48B 70.3(11) . . ?
C48A C47 C46 126.7(10) . . ?
C48B C47 C46 107.1(10) . . ?
C48A C47 H47A 105.6 . . ?
C48B C47 H47A 140.8 . . ?
C46 C47 H47A 105.6 . . ?
C48A C47 H47B 105.6 . . ?
C48B C47 H47B 44.1 . . ?
C46 C47 H47B 105.6 . . ?
H47A C47 H47B 106.1 . . ?
C48A C47 H47C 40.1 . . ?
C48B C47 H47C 110.3 . . ?
C46 C47 H47C 110.3 . . ?
H47A C47 H47C 77.1 . . ?
H47B C47 H47C 141.6 . . ?
C48A C47 H47D 120.5 . . ?
C48B C47 H47D 110.3 . . ?
C46 C47 H47D 110.3 . . ?
H47A C47 H47D 36.5 . . ?
H47B C47 H47D 70.0 . . ?
H47C C47 H47D 108.5 . . ?
C47 C48A H48A 109.5 . . ?
C47 C48A H48B 109.5 . . ?
H48A C48A H48B 109.5 . . ?
C47 C48A H48C 109.5 . . ?
H48A C48A H48C 109.5 . . ?
H48B C48A H48C 109.5 . . ?
C47 C48B H48D 109.5 . . ?
C47 C48B H48E 109.5 . . ?
H48D C48B H48E 109.5 . . ?
C47 C48B H48F 109.5 . . ?
H48D C48B H48F 109.5 . . ?
H48E C48B H48F 109.5 . . ?
C51 N4 C50 120.1(6) . . ?
C51 N4 C49 120.8(6) . . ?
C50 N4 C49 119.1(6) . . ?
N4 C49 H49A 109.5 . . ?
N4 C49 H49B 109.5 . . ?
H49A C49 H49B 109.5 . . ?
N4 C49 H49C 109.5 . . ?
H49A C49 H49C 109.5 . . ?
H49B C49 H49C 109.5 . . ?
N4 C50 H50A 109.5 . . ?
N4 C50 H50B 109.5 . . ?
H50A C50 H50B 109.5 . . ?
N4 C50 H50C 109.5 . . ?
H50A C50 H50C 109.5 . . ?
H50B C50 H50C 109.5 . . ?
O25 C51 N4 124.7(6) . . ?
O25 C51 H51 117.6 . . ?
N4 C51 H51 117.6 . . ?
C54 N5 C52 119.7(6) . . ?
C54 N5 C53 122.3(6) . . ?
C52 N5 C53 117.8(6) . . ?
N5 C52 H52A 109.5 . . ?
N5 C52 H52B 109.5 . . ?
H52A C52 H52B 109.5 . . ?
N5 C52 H52C 109.5 . . ?
H52A C52 H52C 109.5 . . ?
H52B C52 H52C 109.5 . . ?
N5 C53 H53A 109.5 . . ?
N5 C53 H53B 109.5 . . ?
H53A C53 H53B 109.5 . . ?
N5 C53 H53C 109.5 . . ?
H53A C53 H53C 109.5 . . ?
H53B C53 H53C 109.5 . . ?
O26 C54 N5 125.2(6) . . ?
O26 C54 H54 117.4 . . ?
N5 C54 H54 117.4 . . ?

loop_
_geom_bond_atom_site_label_1
_geom_bond_atom_site_label_2
_geom_bond_distance
_geom_bond_site_symmetry_2
_geom_bond_publ_flag
I1A OC3A 1.886(4) 3 ?
I1A OC3A 1.886(4) . ?
I1A OC1A 1.891(4) . ?
I1A OC1A 1.891(4) 3 ?
I1A OC2A 1.901(4) 3 ?
I1A OC2A 1.901(4) . ?
Mo1A OT1A 1.697(4) . ?
Mo1A OT2A 1.701(4) . ?
Mo1A OB3A 1.935(4) 3 ?
Mo1A OB1A 1.957(4) . ?
Mo1A OC1A 2.310(4) . ?
Mo1A OC3A 2.353(4) 3 ?
Mo2A OT4A 1.699(4) . ?
Mo2A OT3A 1.701(4) . ?
Mo2A OB1A 1.872(4) . ?
Mo2A OB2A 2.040(4) . ?
Mo2A OC2A 2.278(4) . ?
Mo2A OC1A 2.375(4) . ?
Mo3A OT5A 1.702(4) . ?
Mo3A OT6A 1.702(4) . ?
Mo3A OB3A 1.890(4) . ?
Mo3A OB2A 2.040(4) . ?
Mo3A OC2A 2.295(4) . ?
Mo3A OC3A 2.311(4) . ?
OC3A Mo1A 2.353(4) 3 ?
OB2A H0A 1.0260 . ?
OB3A Mo1A 1.935(4) 3 ?
I1B OC3B 1.882(3) . ?
I1B OC3B 1.882(3) 3_556 ?
I1B OC1B 1.893(3) 3_556 ?
I1B OC1B 1.893(3) . ?
I1B OC2B 1.899(4) . ?
I1B OC2B 1.899(4) 3_556 ?
Mo1B OT1B 1.701(4) . ?
Mo1B OT2B 1.709(4) . ?
Mo1B OB1B 1.931(4) . ?
Mo1B OB3B 1.965(4) 3_556 ?
Mo1B OC1B 2.327(4) . ?
Mo1B OC3B 2.329(3) 3_556 ?
Mo2B OT4B 1.694(4) . ?
Mo2B OT3B 1.700(4) . ?
Mo2B OB1B 1.890(4) . ?
Mo2B OB2B 2.044(4) . ?
Mo2B OC1B 2.300(4) . ?
Mo2B OC2B 2.306(4) . ?
Mo3B OT6B 1.695(4) . ?
Mo3B OT5B 1.709(4) . ?
Mo3B OB3B 1.860(4) . ?
Mo3B OB2B 2.047(4) . ?
Mo3B OC2B 2.282(3) . ?
Mo3B OC3B 2.345(4) . ?
OC3B Mo1B 2.329(3) 3_556 ?
OB2B H0B 0.9438 . ?
OB3B Mo1B 1.965(4) 3_556 ?
N1 C5 1.516(6) . ?
N1 C9 1.519(7) . ?
N1 C1 1.525(6) . ?
N1 C13 1.552(7) . ?
C1 C2 1.513(8) . ?
C1 H1A 0.9900 . ?
C1 H1B 0.9900 . ?
C2 C3 1.514(8) . ?
C2 H2A 0.9900 . ?
C2 H2B 0.9900 . ?
C3 C4 1.502(9) . ?
C3 H3A 0.9900 . ?
C3 H3B 0.9900 . ?
C4 H4A 0.9800 . ?
C4 H4B 0.9800 . ?
C4 H4C 0.9800 . ?
C5 C6 1.528(8) . ?
C5 H5A 0.9900 . ?
C5 H5B 0.9900 . ?
C6 C7 1.522(9) . ?
C6 H6A 0.9900 . ?
C6 H6B 0.9900 . ?
C7 C8 1.527(8) . ?
C7 H7A 0.9900 . ?
C7 H7B 0.9900 . ?
C8 H8A 0.9800 . ?
C8 H8B 0.9800 . ?
C8 H8C 0.9800 . ?
C9 C10 1.519(8) . ?
C9 H9A 0.9900 . ?
C9 H9B 0.9900 . ?
C10 C11 1.522(8) . ?
C10 H10A 0.9900 . ?
C10 H10B 0.9900 . ?
C11 C12 1.495(9) . ?
C11 H11A 0.9900 . ?
C11 H11B 0.9900 . ?
C12 H12A 0.9800 . ?
C12 H12B 0.9800 . ?
C12 H12C 0.9800 . ?
C13 C14 1.506(8) . ?
C13 H13A 0.9900 . ?
C13 H13B 0.9900 . ?
C14 C15 1.506(9) . ?
C14 H14A 0.9900 . ?
C14 H14B 0.9900 . ?
C15 C16A 1.404(11) . ?
C15 C16B 1.410(13) . ?
C15 H15A 0.9900 . ?
C15 H15B 0.9900 . ?
C15 H15C 0.9900 . ?
C15 H15D 0.9900 . ?
C16A H16A 0.9800 . ?
C16A H16B 0.9800 . ?
C16A H16C 0.9800 . ?
C16B H16D 0.9800 . ?
C16B H16E 0.9800 . ?
C16B H16F 0.9800 . ?
N2 C17 1.522(7) . ?
N2 C29 1.529(7) . ?
N2 C25 1.537(7) . ?
N2 C21 1.558(8) . ?
C17 C18 1.532(7) . ?
C17 H17A 0.9900 . ?
C17 H17B 0.9900 . ?
C18 C19 1.517(8) . ?
C18 H18A 0.9900 . ?
C18 H18B 0.9900 . ?
C19 C20 1.503(9) . ?
C19 H19A 0.9900 . ?
C19 H19B 0.9900 . ?
C20 H20A 0.9800 . ?
C20 H20B 0.9800 . ?
C20 H20C 0.9800 . ?
C21 C22 1.512(8) . ?
C21 H21A 0.9900 . ?
C21 H21B 0.9900 . ?
C22 C23 1.524(10) . ?
C22 H22A 0.9900 . ?
C22 H22B 0.9900 . ?
C23 C24 1.479(9) . ?
C23 H23A 0.9900 . ?
C23 H23B 0.9900 . ?
C24 H24A 0.9800 . ?
C24 H24B 0.9800 . ?
C24 H24C 0.9800 . ?
C25 C26 1.541(8) . ?
C25 H25A 0.9900 . ?
C25 H25B 0.9900 . ?
C26 C27 1.542(9) . ?
C26 H26A 0.9900 . ?
C26 H26B 0.9900 . ?
C27 C28 1.429(10) . ?
C27 H27A 0.9900 . ?
C27 H27B 0.9900 . ?
C28 H28A 0.9800 . ?
C28 H28B 0.9800 . ?
C28 H28C 0.9800 . ?
C29 C30 1.530(9) . ?
C29 H29A 0.9900 . ?
C29 H29B 0.9900 . ?
C30 C31 1.514(9) . ?
C30 H30A 0.9900 . ?
C30 H30B 0.9900 . ?
C31 C32 1.452(8) . ?
C31 H31A 0.9900 . ?
C31 H31B 0.9900 . ?
C32 H32A 0.9800 . ?
C32 H32B 0.9800 . ?
C32 H32C 0.9800 . ?
N3 C41 1.517(7) . ?
N3 C33 1.521(8) . ?
N3 C45 1.529(7) . ?
N3 C37 1.534(8) . ?
C33 C34 1.499(10) . ?
C33 H33A 0.9900 . ?
C33 H33B 0.9900 . ?
C34 C35 1.521(10) . ?
C34 H34A 0.9900 . ?
C34 H34B 0.9900 . ?
C35 C36 1.457(11) . ?
C35 H35A 0.9900 . ?
C35 H35B 0.9900 . ?
C36 H36A 0.9800 . ?
C36 H36B 0.9800 . ?
C36 H36C 0.9800 . ?
C37 C38 1.516(9) . ?
C37 H37A 0.9900 . ?
C37 H37B 0.9900 . ?
C38 C39 1.531(10) . ?
C38 H38A 0.9900 . ?
C38 H38B 0.9900 . ?
C39 C40 1.509(10) . ?
C39 H39A 0.9900 . ?
C39 H39B 0.9900 . ?
C40 H40A 0.9800 . ?
C40 H40B 0.9800 . ?
C40 H40C 0.9800 . ?
C41 C42 1.531(8) . ?
C41 H41A 0.9900 . ?
C41 H41B 0.9900 . ?
C42 C43 1.521(9) . ?
C42 H42A 0.9900 . ?
C42 H42B 0.9900 . ?
C43 C44 1.472(10) . ?
C43 H43A 0.9900 . ?
C43 H43B 0.9900 . ?
C44 H44A 0.9800 . ?
C44 H44B 0.9800 . ?
C44 H44C 0.9800 . ?
C45 C46 1.515(8) . ?
C45 H45A 0.9900 . ?
C45 H45B 0.9900 . ?
C46 C47 1.499(9) . ?
C46 H46A 0.9900 . ?
C46 H46B 0.9900 . ?
C47 C48A 1.415(11) . ?
C47 C48B 1.440(12) . ?
C47 H47A 0.9900 . ?
C47 H47B 0.9900 . ?
C47 H47C 0.9900 . ?
C47 H47D 0.9900 . ?
C48A H48A 0.9800 . ?
C48A H48B 0.9800 . ?
C48A H48C 0.9800 . ?
C48B H48D 0.9800 . ?
C48B H48E 0.9800 . ?
C48B H48F 0.9800 . ?
N4 C51 1.304(8) . ?
N4 C50 1.481(8) . ?
N4 C49 1.493(9) . ?
C49 H49A 0.9800 . ?
C49 H49B 0.9800 . ?
C49 H49C 0.9800 . ?
C50 H50A 0.9800 . ?
C50 H50B 0.9800 . ?
C50 H50C 0.9800 . ?
C51 O25 1.253(8) . ?
C51 H51 0.9500 . ?
N5 C54 1.327(8) . ?
N5 C52 1.437(9) . ?
N5 C53 1.463(8) . ?
C52 H52A 0.9800 . ?
C52 H52B 0.9800 . ?
C52 H52C 0.9800 . ?
C53 H53A 0.9800 . ?
C53 H53B 0.9800 . ?
C53 H53C 0.9800 . ?
C54 O26 1.233(8) . ?
C54 H54 0.9500 . ?

loop_
_geom_hbond_atom_site_label_D
_geom_hbond_atom_site_label_H
_geom_hbond_atom_site_label_A
_geom_hbond_distance_DH
_geom_hbond_distance_HA
_geom_hbond_distance_DA
_geom_hbond_angle_DHA
_geom_hbond_site_symmetry_A
OB2A H0A O25 1.03 1.61 2.550(6) 150.4 .
OB2B H0B O26 0.94 1.63 2.569(6) 174.9 .
